data_2204625
loop_
_publ_author_name
'Fu, Ai-Yun'
'Wang, Da-Qi'
'Sun, De-Zhi'

_publ_section_title
<i>catena</i>-Poly[[bis(ethylenediamine-\k^2^<i>N,N</i>')copper(II)]-\m~3~-1,2-dicyanoethylenedithiolato-\k^4^<i>N</i>:<i>S,S</i>':<i>N</i>'-[(1,2-dicyanoethylenedithiolato-\k^2^<i>S,S</i>')cuprate(II)]]
_journal_issue 12
_journal_name_full 'Acta Crystallographica Section E'
_journal_page_first m1869
_journal_page_last m1871
_journal_paper_doi 10.1107/S1600536804027461
_journal_volume 60
_journal_year 2004
_chemical_formula_iupac '[Cu2 (C4 N2 S2)2 (C2 H8 N2)2]'
_chemical_formula_moiety 'C12 H16 Cu2 N8 S4'
_chemical_formula_sum 'C12 H16 Cu2 N8 S4'
_chemical_formula_weight 527.65
_chemical_name_systematic
;
catena-Poly[[bis(ethylenediamine-\k^2^N,N')copper(II)]-\m~3~-
2,3-dimercaptobutenedinitrile-\k^4^N:S,S':N'-[(2,3-dimercaptobutenedinitrile-
\k^4^S,S',N,N')cuprate(II)]]
;
_space_group_IT_number 2
_symmetry_cell_setting triclinic
_symmetry_space_group_name_Hall '-P 1'
_symmetry_space_group_name_H-M 'P -1'
_atom_sites_solution_hydrogens geom
_atom_sites_solution_primary direct
_atom_sites_solution_secondary difmap
_audit_creation_method SHELXL-97
_cell_angle_alpha 96.928(4)
_cell_angle_beta 95.608(4)
_cell_angle_gamma 107.680(4)
_cell_formula_units_Z 2
_cell_length_a 9.535(3)
_cell_length_b 9.720(3)
_cell_length_c 11.955(4)
_cell_measurement_reflns_used 1885
_cell_measurement_temperature 293(2)
_cell_measurement_theta_max 24.771
_cell_measurement_theta_min 2.227
_cell_volume 1037.3(6)
_computing_cell_refinement 'SAINT (Bruker,1997)'
_computing_data_collection 'SMART (Bruker,1997)'
_computing_data_reduction SAINT
_computing_molecular_graphics 'SHELXTL (Sheldrick, 1997b)'
_computing_publication_material SHELXTL
_computing_structure_refinement 'SHELXL97 (Sheldrick, 1997a)'
_computing_structure_solution 'SHELXS97 (Sheldrick, 1990)'
_diffrn_ambient_temperature 293(2)
_diffrn_measured_fraction_theta_full 0.985
_diffrn_measured_fraction_theta_max 0.985
_diffrn_measurement_device_type 'Bruker SMART CCD area-detector'
_diffrn_measurement_method '\f and \w'
_diffrn_radiation_monochromator graphite
_diffrn_radiation_source 'fine-focus sealed tube'
_diffrn_radiation_type MoK\a
_diffrn_radiation_wavelength 0.71073
_diffrn_reflns_av_R_equivalents 0.0194
_diffrn_reflns_av_sigmaI/netI 0.0556
_diffrn_reflns_limit_h_max 11
_diffrn_reflns_limit_h_min -10
_diffrn_reflns_limit_k_max 9
_diffrn_reflns_limit_k_min -11
_diffrn_reflns_limit_l_max 14
_diffrn_reflns_limit_l_min -11
_diffrn_reflns_number 5482
_diffrn_reflns_theta_full 25.03
_diffrn_reflns_theta_max 25.03
_diffrn_reflns_theta_min 1.73
_diffrn_standards_number 0
_exptl_absorpt_coefficient_mu 2.466
_exptl_absorpt_correction_T_max 0.7905
_exptl_absorpt_correction_T_min 0.3719
_exptl_absorpt_correction_type multi-scan
_exptl_absorpt_process_details '(SADABS; Bruker, 1997)'
_exptl_crystal_colour blue
_exptl_crystal_density_diffrn 1.689
_exptl_crystal_density_method 'not measured'
_exptl_crystal_description plate
_exptl_crystal_F_000 532
_exptl_crystal_size_max 0.50
_exptl_crystal_size_mid 0.40
_exptl_crystal_size_min 0.10
_refine_diff_density_max 0.490
_refine_diff_density_min -0.359
_refine_ls_extinction_method none
_refine_ls_goodness_of_fit_ref 0.997
_refine_ls_hydrogen_treatment constr
_refine_ls_matrix_type full
_refine_ls_number_parameters 238
_refine_ls_number_reflns 3626
_refine_ls_number_restraints 0
_refine_ls_restrained_S_all 0.997
_refine_ls_R_factor_all 0.0587
_refine_ls_R_factor_gt 0.0359
_refine_ls_shift/su_max 0.001
_refine_ls_shift/su_mean 0.000
_refine_ls_structure_factor_coef Fsqd
_refine_ls_weighting_details 'calc w = 1/[\s^2^(Fo^2^)+(0.0236P)^2^] where P = (Fo^2^+2Fc^2^)/3'
_refine_ls_weighting_scheme calc
_refine_ls_wR_factor_gt 0.0664
_refine_ls_wR_factor_ref 0.0709
_reflns_number_gt 2487
_reflns_number_total 3626
_reflns_threshold_expression I>2\s(I)
_cod_data_source_file cf6376.cif
_cod_data_source_block I
_cod_depositor_comments
;
The following automatic conversions were performed:
'_symmetry_cell_setting' value 'Triclinic' changed to 'triclinic'
according to '/home/saulius/struct/CIF-dictionaries/cif_core.dic'
dictionary named 'cif_core.dic' version 2.4.1 from 2010-06-29.

Automatic conversion script
Id: cif_fix_enum 1527 2010-12-29 10:47:43Z saulius 

The following automatic conversions were performed:

'_symmetry_cell_setting' value 'Triclinic' changed to 'triclinic'
according to /home/saulius/struct/CIF-dictionaries/cif_core.dic
dictionary named 'cif_core.dic' version 2.4.1 from 2010-06-29.

Automatic conversion script
Id: cif_fix_values 1715 2011-07-08 13:25:40Z adriana 
;
_cod_original_cell_volume 1037.3(5)
_cod_database_code 2204625
_cod_database_fobs_code 2204625

loop_
_symmetry_equiv_pos_as_xyz
'x, y, z'
'-x, -y, -z'

loop_
_atom_site_label
_atom_site_fract_x
_atom_site_fract_y
_atom_site_fract_z
_atom_site_U_iso_or_equiv
_atom_site_adp_type
_atom_site_calc_flag
_atom_site_refinement_flags
_atom_site_occupancy
_atom_site_type_symbol
Cu1 1.22885(5) 0.87106(5) -0.12829(4) 0.04358(15) Uani d . 1 Cu
Cu2 1.0000 1.0000 0.5000 0.04219(19) Uani d S 1 Cu
Cu3 0.5000 0.5000 0.0000 0.0497(2) Uani d S 1 Cu
N1 1.6528(4) 1.1289(5) -0.3944(3) 0.0732(12) Uani d . 1 N
N2 1.5642(5) 0.6942(5) -0.4401(4) 0.0978(16) Uani d . 1 N
N3 0.7695(4) 0.6603(4) 0.1219(3) 0.0622(11) Uani d . 1 N
N4 1.0793(4) 1.0153(4) 0.3008(3) 0.0635(11) Uani d . 1 N
N5 1.0966(3) 0.8520(4) 0.5366(3) 0.0512(9) Uani d . 1 N
H5A 1.1681 0.8527 0.4925 0.061 Uiso calc R 1 H
H5B 1.1391 0.8740 0.6099 0.061 Uiso calc R 1 H
N6 1.1735(3) 1.1766(4) 0.5707(3) 0.0533(9) Uani d . 1 N
H6A 1.2049 1.1670 0.6420 0.064 Uiso calc R 1 H
H6B 1.2493 1.1850 0.5299 0.064 Uiso calc R 1 H
N7 0.4058(4) 0.6529(3) 0.0364(3) 0.0548(9) Uani d . 1 N
H7A 0.4766 0.7399 0.0605 0.066 Uiso calc R 1 H
H7B 0.3504 0.6604 -0.0265 0.066 Uiso calc R 1 H
N8 0.5737(4) 0.5716(4) -0.1411(3) 0.0588(10) Uani d . 1 N
H8A 0.5021 0.5937 -0.1829 0.071 Uiso calc R 1 H
H8B 0.6534 0.6526 -0.1220 0.071 Uiso calc R 1 H
S1 1.35850(10) 1.05414(11) -0.21304(8) 0.0436(3) Uani d . 1 S
S2 1.28599(12) 0.70134(11) -0.24889(9) 0.0498(3) Uani d . 1 S
S3 1.01584(12) 0.71752(13) -0.09479(9) 0.0629(4) Uani d . 1 S
S4 1.26910(11) 1.00842(12) 0.04549(8) 0.0488(3) Uani d . 1 S
C1 1.5632(5) 1.0533(5) -0.3526(3) 0.0500(11) Uani d . 1 C
C2 1.4507(4) 0.9637(4) -0.2978(3) 0.0395(10) Uani d . 1 C
C3 1.4196(4) 0.8168(4) -0.3133(3) 0.0431(10) Uani d . 1 C
C4 1.4998(5) 0.7493(5) -0.3860(4) 0.0607(12) Uani d . 1 C
C5 0.8760(5) 0.7224(5) 0.0892(3) 0.0489(11) Uani d . 1 C
C6 1.0056(4) 0.7953(4) 0.0405(3) 0.0455(10) Uani d . 1 C
C7 1.1105(4) 0.9172(4) 0.0985(3) 0.0411(10) Uani d . 1 C
C8 1.0918(4) 0.9742(4) 0.2108(3) 0.0452(10) Uani d . 1 C
C9 0.9856(7) 0.7092(6) 0.5166(5) 0.111(2) Uani d . 1 C
H9A 1.0334 0.6356 0.4997 0.133 Uiso calc R 1 H
H9B 0.9414 0.6922 0.5855 0.133 Uiso calc R 1 H
C10 1.1271(6) 1.3068(6) 0.5731(5) 0.0983(19) Uani d . 1 C
H10A 1.0916 1.3256 0.6449 0.118 Uiso calc R 1 H
H10B 1.2120 1.3904 0.5683 0.118 Uiso calc R 1 H
C11 0.3113(5) 0.6150(5) 0.1257(4) 0.0654(13) Uani d . 1 C
H11A 0.2143 0.5477 0.0921 0.078 Uiso calc R 1 H
H11B 0.2977 0.7023 0.1651 0.078 Uiso calc R 1 H
C12 0.6143(5) 0.4544(5) -0.2074(4) 0.0687(14) Uani d . 1 C
H12A 0.6811 0.4950 -0.2600 0.082 Uiso calc R 1 H
H12B 0.5260 0.3821 -0.2510 0.082 Uiso calc R 1 H

loop_
_atom_site_aniso_label
_atom_site_aniso_U_11
_atom_site_aniso_U_22
_atom_site_aniso_U_33
_atom_site_aniso_U_12
_atom_site_aniso_U_13
_atom_site_aniso_U_23
Cu1 0.0466(3) 0.0468(3) 0.0371(3) 0.0128(2) 0.0116(2) 0.0069(2)
Cu2 0.0400(4) 0.0404(4) 0.0436(4) 0.0106(3) 0.0041(3) 0.0041(3)
Cu3 0.0571(5) 0.0403(5) 0.0500(5) 0.0127(4) 0.0045(4) 0.0114(3)
N1 0.062(3) 0.081(3) 0.077(3) 0.012(2) 0.034(2) 0.021(2)
N2 0.113(4) 0.072(3) 0.123(4) 0.040(3) 0.068(3) 0.006(3)
N3 0.055(2) 0.056(3) 0.072(3) 0.007(2) 0.027(2) 0.012(2)
N4 0.069(2) 0.074(3) 0.047(2) 0.021(2) 0.020(2) 0.003(2)
N5 0.051(2) 0.057(2) 0.047(2) 0.0207(19) 0.0073(16) 0.0075(17)
N6 0.048(2) 0.058(3) 0.042(2) 0.0016(19) -0.0023(16) 0.0111(17)
N7 0.057(2) 0.041(2) 0.059(2) 0.0105(18) -0.0060(19) 0.0074(17)
N8 0.059(2) 0.051(2) 0.065(2) 0.0123(19) 0.0068(19) 0.0216(19)
S1 0.0462(6) 0.0407(6) 0.0434(6) 0.0121(5) 0.0123(5) 0.0047(5)
S2 0.0618(7) 0.0416(7) 0.0478(7) 0.0160(6) 0.0155(5) 0.0092(5)
S3 0.0594(7) 0.0613(8) 0.0487(7) -0.0061(6) 0.0190(6) -0.0079(5)
S4 0.0466(6) 0.0510(7) 0.0403(6) 0.0043(5) 0.0105(5) 0.0007(5)
C1 0.052(3) 0.055(3) 0.043(3) 0.018(2) 0.008(2) 0.002(2)
C2 0.040(2) 0.050(3) 0.031(2) 0.015(2) 0.0065(18) 0.0106(18)
C3 0.047(2) 0.048(3) 0.038(2) 0.019(2) 0.0112(19) 0.0069(19)
C4 0.069(3) 0.054(3) 0.065(3) 0.022(3) 0.025(3) 0.011(2)
C5 0.052(3) 0.048(3) 0.044(3) 0.013(2) 0.008(2) 0.003(2)
C6 0.040(2) 0.049(3) 0.048(3) 0.013(2) 0.013(2) 0.010(2)
C7 0.043(2) 0.047(3) 0.035(2) 0.016(2) 0.0064(19) 0.0097(19)
C8 0.044(2) 0.049(3) 0.044(3) 0.014(2) 0.010(2) 0.010(2)
C9 0.128(5) 0.048(4) 0.145(6) 0.028(4) -0.032(5) 0.011(4)
C10 0.117(5) 0.050(4) 0.105(5) 0.015(3) -0.026(4) -0.010(3)
C11 0.056(3) 0.052(3) 0.082(4) 0.015(2) 0.004(3) -0.006(3)
C12 0.075(3) 0.060(3) 0.062(3) 0.006(3) 0.021(3) 0.009(3)

loop_
_atom_type_symbol
_atom_type_description
_atom_type_scat_dispersion_real
_atom_type_scat_dispersion_imag
_atom_type_scat_source
C C 0.0033 0.0016 'International Tables Vol C Tables 4.2.6.8 and 6.1.1.4'
H H 0.0000 0.0000 'International Tables Vol C Tables 4.2.6.8 and 6.1.1.4'
N N 0.0061 0.0033 'International Tables Vol C Tables 4.2.6.8 and 6.1.1.4'
S S 0.1246 0.1234 'International Tables Vol C Tables 4.2.6.8 and 6.1.1.4'
Cu Cu 0.3201 1.2651 'International Tables Vol C Tables 4.2.6.8 and 6.1.1.4'

loop_
_geom_angle_atom_site_label_1
_geom_angle_atom_site_label_2
_geom_angle_atom_site_label_3
_geom_angle_site_symmetry_1
_geom_angle_site_symmetry_3
_geom_angle
_geom_angle_publ_flag
S3 Cu1 S1 . . 152.00(5) y
S3 Cu1 S4 . . 92.68(4) y
S1 Cu1 S4 . . 95.17(5) y
S3 Cu1 S2 . . 95.40(5) y
S1 Cu1 S2 . . 91.57(5) y
S4 Cu1 S2 . . 149.00(5) y
N5 Cu2 N5 2_776 . 180.0000(10) y
N5 Cu2 N6 2_776 2_776 96.05(14) y
N5 Cu2 N6 . 2_776 83.95(14) y
N5 Cu2 N6 2_776 . 83.95(14) y
N5 Cu2 N6 . . 96.05(14) y
N6 Cu2 N6 2_776 . 180.0 y
N5 Cu2 N4 2_776 2_776 95.69(12) y
N5 Cu2 N4 . 2_776 84.31(12) y
N6 Cu2 N4 2_776 2_776 91.94(12) y
N6 Cu2 N4 . 2_776 88.06(12) y
N5 Cu2 N4 2_776 . 84.31(12) y
N5 Cu2 N4 . . 95.69(12) y
N6 Cu2 N4 2_776 . 88.06(12) y
N6 Cu2 N4 . . 91.94(12) y
N4 Cu2 N4 2_776 . 180.0000(10) y
N7 Cu3 N7 2_665 . 180.00(19) y
N7 Cu3 N8 2_665 2_665 95.33(14) y
N7 Cu3 N8 . 2_665 84.67(14) y
N7 Cu3 N8 2_665 . 84.67(14) y
N7 Cu3 N8 . . 95.33(14) y
N8 Cu3 N8 2_665 . 180.0(2) y
N7 Cu3 N3 2_665 2_665 94.41(12) y
N7 Cu3 N3 . 2_665 85.59(12) y
N8 Cu3 N3 2_665 2_665 89.23(12) y
N8 Cu3 N3 . 2_665 90.77(12) y
N7 Cu3 N3 2_665 . 85.59(12) y
N7 Cu3 N3 . . 94.41(12) y
N8 Cu3 N3 2_665 . 90.77(12) y
N8 Cu3 N3 . . 89.23(12) y
N3 Cu3 N3 2_665 . 180.00(14) y
C5 N3 Cu3 . . 128.6(3) ?
C8 N4 Cu2 . . 157.3(3) ?
C9 N5 Cu2 . . 109.1(3) ?
C9 N5 H5A . . 109.9 ?
Cu2 N5 H5A . . 109.9 ?
C9 N5 H5B . . 109.9 ?
Cu2 N5 H5B . . 109.9 ?
H5A N5 H5B . . 108.3 ?
C10 N6 Cu2 . . 109.0(3) ?
C10 N6 H6A . . 109.9 ?
Cu2 N6 H6A . . 109.9 ?
C10 N6 H6B . . 109.9 ?
Cu2 N6 H6B . . 109.9 ?
H6A N6 H6B . . 108.3 ?
C11 N7 Cu3 . . 109.9(3) ?
C11 N7 H7A . . 109.7 ?
Cu3 N7 H7A . . 109.7 ?
C11 N7 H7B . . 109.7 ?
Cu3 N7 H7B . . 109.7 ?
H7A N7 H7B . . 108.2 ?
C12 N8 Cu3 . . 108.3(3) ?
C12 N8 H8A . . 110.0 ?
Cu3 N8 H8A . . 110.0 ?
C12 N8 H8B . . 110.0 ?
Cu3 N8 H8B . . 110.0 ?
H8A N8 H8B . . 108.4 ?
C2 S1 Cu1 . . 100.69(14) ?
C3 S2 Cu1 . . 99.70(14) ?
C6 S3 Cu1 . . 100.76(13) ?
C7 S4 Cu1 . . 99.92(13) ?
N1 C1 C2 . . 177.8(5) ?
C3 C2 C1 . . 120.7(3) ?
C3 C2 S1 . . 123.0(3) ?
C1 C2 S1 . . 116.2(3) ?
C2 C3 C4 . . 119.9(4) ?
C2 C3 S2 . . 123.4(3) ?
C4 C3 S2 . . 116.7(3) ?
N2 C4 C3 . . 177.6(6) ?
N3 C5 C6 . . 176.2(4) ?
C7 C6 C5 . . 121.2(4) ?
C7 C6 S3 . . 123.2(3) ?
C5 C6 S3 . . 115.6(3) ?
C6 C7 C8 . . 119.1(3) ?
C6 C7 S4 . . 123.4(3) ?
C8 C7 S4 . . 117.5(3) ?
N4 C8 C7 . . 177.3(5) ?
C10 C9 N5 2_776 . 112.9(5) ?
C10 C9 H9A 2_776 . 109.0 ?
N5 C9 H9A . . 109.0 ?
C10 C9 H9B 2_776 . 109.0 ?
N5 C9 H9B . . 109.0 ?
H9A C9 H9B . . 107.8 ?
C9 C10 N6 2_776 . 111.8(4) ?
C9 C10 H10A 2_776 . 109.2 ?
N6 C10 H10A . . 109.2 ?
C9 C10 H10B 2_776 . 109.2 ?
N6 C10 H10B . . 109.2 ?
H10A C10 H10B . . 107.9 ?
N7 C11 C12 . 2_665 108.3(3) ?
N7 C11 H11A . . 110.0 ?
C12 C11 H11A 2_665 . 110.0 ?
N7 C11 H11B . . 110.0 ?
C12 C11 H11B 2_665 . 110.0 ?
H11A C11 H11B . . 108.4 ?
N8 C12 C11 . 2_665 108.0(4) ?
N8 C12 H12A . . 110.1 ?
C11 C12 H12A 2_665 . 110.1 ?
N8 C12 H12B . . 110.1 ?
C11 C12 H12B 2_665 . 110.1 ?
H12A C12 H12B . . 108.4 ?

loop_
_geom_bond_atom_site_label_1
_geom_bond_atom_site_label_2
_geom_bond_site_symmetry_2
_geom_bond_distance
_geom_bond_publ_flag
Cu1 S3 . 2.2304(13) y
Cu1 S1 . 2.2506(12) y
Cu1 S4 . 2.2605(12) y
Cu1 S2 . 2.2854(12) y
Cu2 N5 2_776 1.997(3) y
Cu2 N5 . 1.997(3) y
Cu2 N6 2_776 2.013(3) y
Cu2 N6 . 2.013(3) y
Cu2 N4 2_776 2.576(3) y
Cu2 N4 . 2.576(3) y
Cu3 N7 2_665 1.984(3) y
Cu3 N7 . 1.984(3) y
Cu3 N8 2_665 2.010(3) y
Cu3 N8 . 2.010(3) y
Cu3 N3 2_665 2.729(3) y
Cu3 N3 . 2.729(3) y
N1 C1 . 1.145(5) ?
N2 C4 . 1.129(5) ?
N3 C5 . 1.145(4) ?
N4 C8 . 1.132(4) ?
N5 C9 . 1.444(6) ?
N5 H5A . 0.900 ?
N5 H5B . 0.900 ?
N6 C10 . 1.461(5) ?
N6 H6A . 0.900 ?
N6 H6B . 0.900 ?
N7 C11 . 1.473(5) ?
N7 H7A . 0.900 ?
N7 H7B . 0.900 ?
N8 C12 . 1.479(5) ?
N8 H8A . 0.900 ?
N8 H8B . 0.900 ?
S1 C2 . 1.732(4) ?
S2 C3 . 1.735(4) ?
S3 C6 . 1.726(4) ?
S4 C7 . 1.727(4) ?
C1 C2 . 1.430(5) ?
C2 C3 . 1.352(5) ?
C3 C4 . 1.438(5) ?
C5 C6 . 1.441(5) ?
C6 C7 . 1.353(5) ?
C7 C8 . 1.438(5) ?
C9 C10 2_776 1.401(6) ?
C9 H9A . 0.970 ?
C9 H9B . 0.970 ?
C10 C9 2_776 1.401(6) ?
C10 H10A . 0.970 ?
C10 H10B . 0.970 ?
C11 C12 2_665 1.492(6) ?
C11 H11A . 0.970 ?
C11 H11B . 0.970 ?
C12 C11 2_665 1.492(6) ?
C12 H12A . 0.970 ?
C12 H12B . 0.970 ?

loop_
_geom_hbond_atom_site_label_D
_geom_hbond_atom_site_label_H
_geom_hbond_atom_site_label_A
_geom_hbond_site_symmetry_A
_geom_hbond_distance_DH
_geom_hbond_distance_HA
_geom_hbond_distance_DA
_geom_hbond_angle_DHA
N5 H5A N1 2_875 0.90 2.14 3.039(5) 176
N5 H5B S1 1_556 0.90 2.82 3.632(3) 151
N6 H6A S1 1_556 0.90 2.70 3.513(3) 151
N6 H6B N2 2_875 0.90 2.26 3.098(5) 155
N7 H7A S1 2_775 0.90 2.54 3.369(3) 154
N7 H7B S2 1_455 0.90 2.77 3.621(4) 158
N8 H8A S2 1_455 0.90 2.67 3.547(4) 163

loop_
_geom_torsion_atom_site_label_1
_geom_torsion_atom_site_label_2
_geom_torsion_atom_site_label_3
_geom_torsion_atom_site_label_4
_geom_torsion_site_symmetry_3
_geom_torsion_site_symmetry_4
_geom_torsion
N8 C12 C11 N7 2_665 2_665 50.4(4)
N7 C11 C12 N8 2_665 2_665 -50.4(4)
N6 C10 C9 N5 2_776 2_776 41.7(7)
N5 C9 C10 N6 2_776 2_776 -41.7(7)
